data_1568301
loop_
_publ_author_name
'Bloch, Witold M.'
'Horiuchi, Shinnosuke'
'Holstein, Julian J.'
'Drechsler, Christoph'
'Wuttke, Axel'
'Hiller, Wolf'
'Mata, Ricardo A.'
'Clever, Guido H.'

_publ_section_title
;
 Maximized axial helicity in a Pd<sub>2</sub>L<sub>4</sub> cage: inverse
 guest size-dependent compression and mesocate isomerism.
;
_journal_issue 6
_journal_name_full 'Chemical science'
_journal_page_first 1524
_journal_page_last 1531
_journal_paper_doi 10.1039/d2sc06629g
_journal_volume 14
_journal_year 2023
_chemical_formula_sum 'C164 H130 N19 O15 Pd2'
_chemical_formula_weight 2819.66
_chemical_properties_physical Air-sensitive
_space_group_crystal_system orthorhombic
_space_group_IT_number 56
_space_group_name_Hall '-P 2ab 2ac'
_space_group_name_H-M_alt 'P c c n'
_atom_sites_solution_hydrogens geom
_audit_creation_method SHELXL-2014/7
_audit_update_record
;
2018-06-22 deposited with the CCDC.	2023-01-13 downloaded from the CCDC.
;
_cell_angle_alpha 90
_cell_angle_beta 90
_cell_angle_gamma 90
_cell_formula_units_Z 4
_cell_length_a 18.202(4)
_cell_length_b 29.004(6)
_cell_length_c 29.977(6)
_cell_measurement_reflns_used 197129
_cell_measurement_temperature 80(2)
_cell_measurement_theta_max 20.200
_cell_measurement_theta_min 1.077
_cell_volume 15826(6)
_computing_cell_refinement 'XDS (Kabsch, 2010)'
_computing_data_collection 'costum designed P11 GUI'
_computing_data_reduction 'XDS (Kabsch, 2010)'
_computing_molecular_graphics 'shelXle (Huebschle, 2014)'
_computing_publication_material 'enCIFer 1.3, CCDC, 2008'
_computing_structure_refinement 'SHELXL-2014/7 (Sheldrick, 2014)'
_computing_structure_solution 'SHELXT(Sheldrick, 2015)'
_diffrn_ambient_temperature 80(2)
_diffrn_measured_fraction_theta_full 0.993
_diffrn_measured_fraction_theta_max 0.988
_diffrn_measurement_device_type 'Pilatus 6M fast, High Precision 1-Axis Goniostat with sample changing robot'
_diffrn_measurement_method '360\deg \p scan'
_diffrn_radiation_type synchrotron
_diffrn_radiation_wavelength 0.5636
_diffrn_reflns_av_R_equivalents 0.0496
_diffrn_reflns_av_unetI/netI 0.0186
_diffrn_reflns_Laue_measured_fraction_full 0.993
_diffrn_reflns_Laue_measured_fraction_max 0.988
_diffrn_reflns_limit_h_max 22
_diffrn_reflns_limit_h_min -22
_diffrn_reflns_limit_k_max 35
_diffrn_reflns_limit_k_min -35
_diffrn_reflns_limit_l_max 36
_diffrn_reflns_limit_l_min -36
_diffrn_reflns_number 197129
_diffrn_reflns_point_group_measured_fraction_full 0.993
_diffrn_reflns_point_group_measured_fraction_max 0.988
_diffrn_reflns_theta_full 19.765
_diffrn_reflns_theta_max 20.200
_diffrn_reflns_theta_min 1.077
_diffrn_source 'P11@PETRA III, DESY, Hamburg, Germany'
_exptl_absorpt_coefficient_mu 0.162
_exptl_absorpt_correction_type none
_exptl_crystal_colour yellow
_exptl_crystal_density_diffrn 1.183
_exptl_crystal_description plate
_exptl_crystal_F_000 5836
_exptl_crystal_recrystallization_method
'Diffusion of diisopropyl ether into saturated solution of compound in Acetonitrile.'
_exptl_crystal_size_max 0.100
_exptl_crystal_size_mid 0.100
_exptl_crystal_size_min 0.020
_refine_diff_density_max 1.896
_refine_diff_density_min -0.882
_refine_diff_density_rms 0.092
_refine_ls_extinction_method none
_refine_ls_goodness_of_fit_ref 1.462
_refine_ls_hydrogen_treatment constr
_refine_ls_matrix_type full
_refine_ls_number_parameters 1048
_refine_ls_number_reflns 15064
_refine_ls_number_restraints 2084
_refine_ls_restrained_S_all 1.540
_refine_ls_R_factor_all 0.1489
_refine_ls_R_factor_gt 0.1170
_refine_ls_shift/su_max 0.002
_refine_ls_shift/su_mean 0.000
_refine_ls_structure_factor_coef Fsqd
_refine_ls_weighting_details 'w=1/[\s^2^(Fo^2^)+(0.2000P)^2^] where P=(Fo^2^+2Fc^2^)/3'
_refine_ls_weighting_scheme calc
_refine_ls_wR_factor_gt 0.3686
_refine_ls_wR_factor_ref 0.4027
_reflns_Friedel_coverage 0.000
_reflns_number_gt 8440
_reflns_number_total 15064
_reflns_threshold_expression 'I > 2\s(I)'
_cod_data_source_file d2sc06629g2.cif
_cod_data_source_block wb89n_sq
_cod_depositor_comments 'Adding full bibliography for 1568301--1568307.cif.'
_cod_original_cell_volume 15826(5)
_cod_database_code 1568301
_shelx_shelxl_version_number 2014/7
_shelx_space_group_comment
;
The symmetry employed for this shelxl refinement is uniquely defined
by the following loop, which should always be used as a source of
symmetry information in preference to the above space-group names.
They are only intended as comments.
;
_shelx_estimated_absorpt_t_min 0.984
_shelx_estimated_absorpt_t_max 0.997
_computing_refinement_gui 'shelXle (Huebschle, 2014)'
_computing_ligand_restraints 'Grade Web Server, http.//grade.globalphasing.org'
_computing_molecular_model 'DSR (Kratzert, 2015)'

loop_
_space_group_symop_operation_xyz
'x, y, z'
'-x+1/2, -y+1/2, z'
'-x, y+1/2, -z+1/2'
'x+1/2, -y, -z+1/2'
'-x, -y, -z'
'x-1/2, y-1/2, -z'
'x, -y-1/2, z-1/2'
'-x-1/2, y, z-1/2'

loop_
_atom_site_label
_atom_site_type_symbol
_atom_site_fract_x
_atom_site_fract_y
_atom_site_fract_z
_atom_site_U_iso_or_equiv
_atom_site_adp_type
_atom_site_occupancy
_atom_site_site_symmetry_order
_atom_site_calc_flag
_atom_site_refinement_flags_posn
_atom_site_refinement_flags_adp
_atom_site_refinement_flags_occupancy
_atom_site_disorder_assembly
_atom_site_disorder_group
Pd1_9 Pd 0.85973(3) 0.40758(2) 0.65263(2) 0.1210(3) Uani 1 1 d . . . . .
C1_1 C 0.8770(3) 0.5645(2) 0.5605(2) 0.1460(19) Uani 1 1 d D U . . .
C2_1 C 0.9169(3) 0.5258(2) 0.5784(2) 0.1404(18) Uani 1 1 d D U . . .
C3_1 C 0.8842(3) 0.4920(2) 0.6053(2) 0.1272(17) Uani 1 1 d D U . . .
H3_1 H 0.8337 0.4955 0.6126 0.153 Uiso 1 1 calc R U . . .
N4_1 N 0.9187(2) 0.4563(2) 0.62095(19) 0.1305(15) Uani 1 1 d D U . . .
C5_1 C 0.9915(3) 0.4503(3) 0.6109(3) 0.152(2) Uani 1 1 d D U . . .
H5_1 H 1.0166 0.4242 0.6223 0.183 Uiso 1 1 calc R U . . .
C6_1 C 1.0289(4) 0.4813(3) 0.5847(3) 0.171(2) Uani 1 1 d D U . . .
H6_1 H 1.0796 0.4767 0.5786 0.206 Uiso 1 1 calc R U . . .
C7_1 C 0.9924(3) 0.5199(2) 0.5668(3) 0.166(2) Uani 1 1 d D U . . .
C8_1 C 1.0247(4) 0.5521(3) 0.5367(3) 0.187(3) Uani 1 1 d D U . . .
H8_1 H 1.0745 0.5482 0.5280 0.224 Uiso 1 1 calc R U . . .
C9_1 C 0.9864(4) 0.5879(3) 0.5206(3) 0.189(3) Uani 1 1 d D U . . .
H9_1 H 1.0096 0.6090 0.5010 0.227 Uiso 1 1 calc R U . . .
C10_1 C 0.9123(4) 0.5945(3) 0.5324(3) 0.176(3) Uani 1 1 d D U . . .
H10_1 H 0.8863 0.6202 0.5207 0.211 Uiso 1 1 calc R U . . .
C11_1 C 0.8008(3) 0.5706(3) 0.5709(3) 0.1392(19) Uani 1 1 d D U . . .
C12_1 C 0.7366(3) 0.5757(3) 0.5792(2) 0.1392(18) Uani 1 1 d D U . . .
C13_1 C 0.6608(3) 0.5848(2) 0.5883(2) 0.1328(17) Uani 1 1 d D U . . .
C14_1 C 0.6341(3) 0.5838(3) 0.6323(3) 0.142(2) Uani 1 1 d D U . . .
H14_1 H 0.6657 0.5740 0.6556 0.171 Uiso 1 1 calc R U . . .
C15_1 C 0.5633(3) 0.5966(2) 0.6424(2) 0.1359(19) Uani 1 1 d D U . . .
H15_1 H 0.5457 0.5959 0.6722 0.163 Uiso 1 1 calc R U . . .
C16_1 C 0.5184(3) 0.6107(2) 0.60730(17) 0.1295(16) Uani 1 1 d D U . . .
N17_1 N 0.4469(3) 0.6278(2) 0.60934(14) 0.1413(12) Uani 1 1 d D U . . .
C18_1 C 0.4260(3) 0.6393(2) 0.56635(16) 0.1239(15) Uani 1 1 d D U . . .
C19_1 C 0.3620(3) 0.6600(2) 0.55153(19) 0.1241(17) Uani 1 1 d D U . . .
H19_1 H 0.3240 0.6675 0.5720 0.149 Uiso 1 1 calc R U . . .
C20_1 C 0.3540(3) 0.6696(2) 0.5066(2) 0.1247(17) Uani 1 1 d D U . . .
H20_1 H 0.3101 0.6837 0.4963 0.150 Uiso 1 1 calc R U . . .
C21_1 C 0.4099(3) 0.6587(2) 0.47629(17) 0.1239(16) Uani 1 1 d D U . . .
C22_1 C 0.4751(3) 0.6383(2) 0.49078(18) 0.1241(16) Uani 1 1 d D U . . .
H22_1 H 0.5130 0.6312 0.4701 0.149 Uiso 1 1 calc R U . . .
C23_1 C 0.4837(3) 0.6286(2) 0.53572(16) 0.1192(15) Uani 1 1 d D U . . .
C24_1 C 0.5431(3) 0.6109(2) 0.56256(17) 0.1223(15) Uani 1 1 d D U . . .
C25_1 C 0.6141(3) 0.5978(2) 0.5532(2) 0.1258(17) Uani 1 1 d D U . . .
H25_1 H 0.6314 0.5976 0.5233 0.151 Uiso 1 1 calc R U . . .
C26_1 C 0.4019(3) 0.6704(2) 0.42966(17) 0.1273(17) Uani 1 1 d D U . . .
C27_1 C 0.3944(3) 0.6817(2) 0.39107(16) 0.1295(17) Uani 1 1 d D U . . .
C28_1 C 0.3853(3) 0.6949(2) 0.34520(16) 0.1352(18) Uani 1 1 d D U . . .
C29_1 C 0.3212(3) 0.6809(2) 0.32110(17) 0.1317(17) Uani 1 1 d D U . . .
C30_1 C 0.2661(3) 0.6527(2) 0.34043(18) 0.1231(16) Uani 1 1 d D U . . .
H30_1 H 0.2720 0.6428 0.3704 0.148 Uiso 1 1 calc R U . . .
N31_1 N 0.2063(3) 0.63972(19) 0.31802(14) 0.1260(14) Uani 1 1 d D U . . .
C32_1 C 0.1948(4) 0.6551(3) 0.27647(18) 0.1418(19) Uani 1 1 d D U . . .
H32_1 H 0.1501 0.6473 0.2619 0.170 Uiso 1 1 calc R U . . .
C33_1 C 0.2445(4) 0.6813(3) 0.2544(2) 0.157(2) Uani 1 1 d D U . . .
H33_1 H 0.2353 0.6903 0.2245 0.188 Uiso 1 1 calc R U . . .
C34_1 C 0.3104(4) 0.6952(2) 0.27600(19) 0.1538(19) Uani 1 1 d D U . . .
C35_1 C 0.3683(4) 0.7222(3) 0.2560(3) 0.170(2) Uani 1 1 d D U . . .
H35_1 H 0.3639 0.7317 0.2257 0.204 Uiso 1 1 calc R U . . .
C36_1 C 0.4296(4) 0.7345(3) 0.2798(2) 0.170(2) Uani 1 1 d D U . . .
H36_1 H 0.4665 0.7524 0.2657 0.204 Uiso 1 1 calc R U . . .
C37_1 C 0.4391(4) 0.7214(2) 0.3239(2) 0.152(2) Uani 1 1 d D U . . .
H37_1 H 0.4822 0.7303 0.3396 0.182 Uiso 1 1 calc R U . . .
C17A_1 C 0.4122(6) 0.6375(5) 0.6529(3) 0.1423(12) Uani 0.623(7) 1 d D U P A 1
H17A_1 H 0.3849 0.6669 0.6511 0.171 Uiso 0.623(7) 1 calc R U P A 1
H17B_1 H 0.4509 0.6410 0.6759 0.171 Uiso 0.623(7) 1 calc R U P A 1
C17B_1 C 0.3573(5) 0.5975(4) 0.6676(4) 0.1433(12) Uani 0.623(7) 1 d D U P A 1
H17C_1 H 0.3789 0.5675 0.6588 0.172 Uiso 0.623(7) 1 calc R U P A 1
H17D_1 H 0.3534 0.5977 0.7006 0.172 Uiso 0.623(7) 1 calc R U P A 1
C17C_1 C 0.2791(6) 0.6008(5) 0.6477(4) 0.1445(13) Uani 0.623(7) 1 d D U P A 1
H17E_1 H 0.2590 0.6319 0.6537 0.173 Uiso 0.623(7) 1 calc R U P A 1
H17F_1 H 0.2820 0.5967 0.6150 0.173 Uiso 0.623(7) 1 calc R U P A 1
C17D_1 C 0.2267(6) 0.5648(5) 0.6669(4) 0.1460(13) Uani 0.623(7) 1 d D U P A 1
H17G_1 H 0.2290 0.5663 0.6999 0.175 Uiso 0.623(7) 1 calc R U P A 1
H17H_1 H 0.2440 0.5338 0.6579 0.175 Uiso 0.623(7) 1 calc R U P A 1
C17E_1 C 0.1462(6) 0.5702(6) 0.6524(4) 0.1475(14) Uani 0.623(7) 1 d D U P A 1
H17I_1 H 0.1338 0.6032 0.6567 0.177 Uiso 0.623(7) 1 calc R U P A 1
H17J_1 H 0.1452 0.5647 0.6198 0.177 Uiso 0.623(7) 1 calc R U P A 1
C17F_1 C 0.0833(7) 0.5431(5) 0.6718(4) 0.1507(17) Uani 0.623(7) 1 d D U P A 1
H17K_1 H 0.0374 0.5525 0.6573 0.181 Uiso 0.623(7) 1 calc R U P A 1
H17L_1 H 0.0916 0.5101 0.6667 0.181 Uiso 0.623(7) 1 calc R U P A 1
H17M_1 H 0.0800 0.5490 0.7039 0.181 Uiso 0.623(7) 1 calc R U P A 1
C18A_1 C 0.3891(9) 0.6341(9) 0.6440(6) 0.148(3) Uani 0.377(7) 1 d D U P A 2
H18A_1 H 0.3696 0.6659 0.6419 0.178 Uiso 0.377(7) 1 calc R U P A 2
H18B_1 H 0.4116 0.6304 0.6738 0.178 Uiso 0.377(7) 1 calc R U P A 2
C18B_1 C 0.3243(10) 0.5993(7) 0.6392(7) 0.149(3) Uani 0.377(7) 1 d D U P A 2
H18C_1 H 0.3076 0.5993 0.6078 0.179 Uiso 0.377(7) 1 calc R U P A 2
H18D_1 H 0.3426 0.5680 0.6462 0.179 Uiso 0.377(7) 1 calc R U P A 2
C18C_1 C 0.2592(8) 0.6097(8) 0.6691(7) 0.147(3) Uani 0.377(7) 1 d D U P A 2
H18E_1 H 0.2416 0.6413 0.6623 0.177 Uiso 0.377(7) 1 calc R U P A 2
H18F_1 H 0.2763 0.6097 0.7004 0.177 Uiso 0.377(7) 1 calc R U P A 2
C18D_1 C 0.1946(9) 0.5769(8) 0.6652(7) 0.145(3) Uani 0.377(7) 1 d D U P A 2
H18G_1 H 0.2080 0.5466 0.6781 0.174 Uiso 0.377(7) 1 calc R U P A 2
H18H_1 H 0.1823 0.5721 0.6333 0.174 Uiso 0.377(7) 1 calc R U P A 2
C18E_1 C 0.1279(9) 0.5961(8) 0.6896(7) 0.153(3) Uani 0.377(7) 1 d D U P A 2
H18I_1 H 0.1409 0.5984 0.7216 0.184 Uiso 0.377(7) 1 calc R U P A 2
H18J_1 H 0.1202 0.6280 0.6788 0.184 Uiso 0.377(7) 1 calc R U P A 2
C18F_1 C 0.0564(10) 0.5720(10) 0.6867(7) 0.156(5) Uani 0.377(7) 1 d D U P A 2
H18K_1 H 0.0196 0.5888 0.7042 0.187 Uiso 0.377(7) 1 calc R U P A 2
H18L_1 H 0.0407 0.5705 0.6555 0.187 Uiso 0.377(7) 1 calc R U P A 2
H18M_1 H 0.0616 0.5407 0.6986 0.187 Uiso 0.377(7) 1 calc R U P A 2
C1_2 C 0.6737(3) 0.5185(2) 0.73941(18) 0.1499(19) Uani 1 1 d D U . . .
C2_2 C 0.7476(3) 0.5030(2) 0.73529(18) 0.151(2) Uani 1 1 d D U . . .
C3_2 C 0.7691(3) 0.4682(2) 0.70563(18) 0.1387(19) Uani 1 1 d D U . . .
H3_2 H 0.7326 0.4544 0.6873 0.166 Uiso 1 1 calc R U . . .
N4_2 N 0.8373(3) 0.4537(2) 0.70177(17) 0.1392(17) Uani 1 1 d D U . . .
C5_2 C 0.8898(4) 0.4736(3) 0.7271(2) 0.161(2) Uani 1 1 d D U . . .
H5_2 H 0.9388 0.4626 0.7249 0.193 Uiso 1 1 calc R U . . .
C6_2 C 0.8750(4) 0.5088(3) 0.7557(2) 0.177(3) Uani 1 1 d D U . . .
H6_2 H 0.9140 0.5229 0.7717 0.212 Uiso 1 1 calc R U . . .
C7_2 C 0.8028(4) 0.5246(3) 0.7616(2) 0.173(2) Uani 1 1 d D U . . .
C8_2 C 0.7823(5) 0.5601(3) 0.7904(3) 0.206(3) Uani 1 1 d D U . . .
H8_2 H 0.8189 0.5748 0.8080 0.247 Uiso 1 1 calc R U . . .
C9_2 C 0.7099(5) 0.5745(4) 0.7940(3) 0.211(3) Uani 1 1 d D U . . .
H9_2 H 0.6972 0.5989 0.8137 0.253 Uiso 1 1 calc R U . . .
C10_2 C 0.6563(4) 0.5530(3) 0.7687(2) 0.178(3) Uani 1 1 d D U . . .
H10_2 H 0.6065 0.5624 0.7716 0.214 Uiso 1 1 calc R U . . .
C11_2 C 0.6174(3) 0.4971(3) 0.71296(18) 0.1406(19) Uani 1 1 d D U . . .
C12_2 C 0.5733(3) 0.4768(2) 0.69075(17) 0.1301(17) Uani 1 1 d D U . . .
C13_2 C 0.5174(3) 0.4537(2) 0.66490(17) 0.1237(15) Uani 1 1 d D U . . .
C14_2 C 0.5081(4) 0.4069(3) 0.6701(3) 0.145(2) Uani 1 1 d D U . . .
H14_2 H 0.5409 0.3906 0.6891 0.174 Uiso 1 1 calc R U . . .
C15_2 C 0.4527(4) 0.3828(3) 0.6488(2) 0.156(2) Uani 1 1 d D U . . .
H15_2 H 0.4461 0.3507 0.6535 0.187 Uiso 1 1 calc R U . . .
C16_2 C 0.4075(3) 0.4071(2) 0.6203(2) 0.1433(19) Uani 1 1 d D U . . .
N17_2 N 0.3454(4) 0.3919(2) 0.5976(3) 0.1886(15) Uani 1 1 d D U . . .
C18_2 C 0.3148(3) 0.4292(2) 0.5755(2) 0.1353(17) Uani 1 1 d D U . . .
C19_2 C 0.2508(3) 0.4322(2) 0.5509(2) 0.1405(18) Uani 1 1 d D U . . .
H19_2 H 0.2212 0.4057 0.5457 0.169 Uiso 1 1 calc R U . . .
C20_2 C 0.2312(3) 0.4744(2) 0.5343(2) 0.1305(17) Uani 1 1 d D U . . .
H20_2 H 0.1899 0.4761 0.5150 0.157 Uiso 1 1 calc R U . . .
C21_2 C 0.2685(3) 0.51494(19) 0.54423(17) 0.1140(14) Uani 1 1 d D U . . .
C22_2 C 0.3341(2) 0.5119(2) 0.56896(16) 0.1098(14) Uani 1 1 d D U . . .
H22_2 H 0.3624 0.5387 0.5749 0.132 Uiso 1 1 calc R U . . .
C23_2 C 0.3565(2) 0.4694(2) 0.58444(17) 0.1149(14) Uani 1 1 d D U . . .
C24_2 C 0.4164(3) 0.4549(2) 0.61357(16) 0.1160(14) Uani 1 1 d D U . . .
C25_2 C 0.4715(3) 0.4782(2) 0.63635(15) 0.1150(14) Uani 1 1 d D U . . .
H25_2 H 0.4777 0.5105 0.6325 0.138 Uiso 1 1 calc R U . . .
C26_2 C 0.2386(3) 0.5589(2) 0.53176(18) 0.1139(15) Uani 1 1 d D U . . .
C27_2 C 0.2092(3) 0.59532(18) 0.52425(18) 0.1105(14) Uani 1 1 d D U . . .
C28_2 C 0.1716(2) 0.63844(16) 0.51967(15) 0.1075(13) Uani 1 1 d D U . . .
C29_2 C 0.1413(2) 0.65130(18) 0.47706(14) 0.1073(13) Uani 1 1 d D U . . .
C30_2 C 0.1516(3) 0.6245(2) 0.43856(15) 0.1096(14) Uani 1 1 d D U . . .
H30_2 H 0.1803 0.5973 0.4408 0.132 Uiso 1 1 calc R U . . .
N31_2 N 0.1235(2) 0.63537(18) 0.39945(15) 0.1154(13) Uani 1 1 d D U . . .
C32_2 C 0.0834(3) 0.6750(2) 0.39556(19) 0.1228(16) Uani 1 1 d D U . . .
H32_2 H 0.0639 0.6829 0.3672 0.147 Uiso 1 1 calc R U . . .
C33_2 C 0.0705(3) 0.7036(2) 0.43069(18) 0.1206(15) Uani 1 1 d D U . . .
H33_2 H 0.0422 0.7308 0.4268 0.145 Uiso 1 1 calc R U . . .
C34_2 C 0.0993(3) 0.69242(19) 0.47293(16) 0.1176(15) Uani 1 1 d D U . . .
C35_2 C 0.0883(3) 0.7212(2) 0.51118(19) 0.1248(16) Uani 1 1 d D U . . .
H35_2 H 0.0593 0.7484 0.5092 0.150 Uiso 1 1 calc R U . . .
C36_2 C 0.1205(3) 0.7086(2) 0.5507(2) 0.1269(17) Uani 1 1 d D U . . .
H36_2 H 0.1155 0.7282 0.5759 0.152 Uiso 1 1 calc R U . . .
C37_2 C 0.1604(3) 0.6677(2) 0.55484(17) 0.1198(15) Uani 1 1 d D U . . .
H37_2 H 0.1806 0.6600 0.5831 0.144 Uiso 1 1 calc R U . . .
C17A_2 C 0.3087(5) 0.3470(3) 0.6057(4) 0.1917(15) Uani 1 1 d D U . . .
H17A_2 H 0.3044 0.3422 0.6383 0.230 Uiso 1 1 calc R U . . .
H17B_2 H 0.2583 0.3484 0.5933 0.230 Uiso 1 1 calc R U . . .
C17B_2 C 0.3465(6) 0.3074(4) 0.5862(4) 0.1942(14) Uani 1 1 d D U . . .
H17C_2 H 0.3255 0.2782 0.5976 0.233 Uiso 1 1 calc R U . . .
H17D_2 H 0.3995 0.3082 0.5936 0.233 Uiso 1 1 calc R U . . .
C17C_2 C 0.3351(7) 0.3113(4) 0.5356(4) 0.1964(15) Uani 1 1 d D U . . .
H17E_2 H 0.3641 0.3373 0.5233 0.236 Uiso 1 1 calc R U . . .
H17F_2 H 0.2826 0.3165 0.5286 0.236 Uiso 1 1 calc R U . . .
C17D_2 C 0.3617(6) 0.2649(4) 0.5158(4) 0.1982(15) Uani 1 1 d D U . . .
H17G_2 H 0.3301 0.2394 0.5265 0.238 Uiso 1 1 calc R U . . .
H17H_2 H 0.4129 0.2586 0.5254 0.238 Uiso 1 1 calc R U . . .
C17E_2 C 0.3578(6) 0.2683(4) 0.4636(4) 0.1997(16) Uani 1 1 d D U . . .
H17I_2 H 0.3946 0.2905 0.4522 0.240 Uiso 1 1 calc R U . . .
H17J_2 H 0.3083 0.2783 0.4539 0.240 Uiso 1 1 calc R U . . .
C17F_2 C 0.3750(6) 0.2175(4) 0.4463(4) 0.2039(18) Uani 1 1 d D U . . .
H17K_2 H 0.3734 0.2171 0.4136 0.245 Uiso 1 1 calc R U . . .
H17L_2 H 0.4240 0.2082 0.4564 0.245 Uiso 1 1 calc R U . . .
H17M_2 H 0.3382 0.1961 0.4581 0.245 Uiso 1 1 calc R U . . .
N1_3 N 0.7118(2) 0.44545(19) 0.59930(15) 0.1218(14) Uani 1 1 d D U . . .
C1_3 C 0.6626(3) 0.4558(2) 0.57648(15) 0.1102(15) Uani 1 1 d D U . . .
C2_3 C 0.6045(3) 0.4685(2) 0.54812(18) 0.1258(19) Uani 1 1 d D U . . .
H2A_3 H 0.6118 0.4545 0.5187 0.189 Uiso 1 1 calc R U . . .
H2B_3 H 0.6032 0.5022 0.5452 0.189 Uiso 1 1 calc R U . . .
H2C_3 H 0.5579 0.4577 0.5607 0.189 Uiso 1 1 calc R U . . .
N1_4 N 0.5005(7) 0.6352(7) 0.7818(6) 0.157(4) Uani 0.511(12) 1 d D U P B 1
O1_4 O 0.4779(9) 0.6205(5) 0.7442(4) 0.169(5) Uani 0.511(12) 1 d D U P B 1
O2_4 O 0.4948(9) 0.6832(5) 0.7879(5) 0.182(5) Uani 0.511(12) 1 d D U P B 1
O3_4 O 0.5233(7) 0.6096(5) 0.8155(4) 0.181(5) Uani 0.511(12) 1 d D U P B 1
N1_5 N 0.5150(12) 0.6389(8) 0.7688(6) 0.198(6) Uani 0.489(12) 1 d D U P B 2
O1_5 O 0.4887(11) 0.5994(7) 0.7547(6) 0.204(7) Uani 0.489(12) 1 d D U P B 2
O2_5 O 0.4809(9) 0.6593(8) 0.8039(6) 0.209(7) Uani 0.489(12) 1 d D U P B 2
O3_5 O 0.5795(8) 0.6547(7) 0.7541(5) 0.231(7) Uani 0.489(12) 1 d D U P B 2
N1_6 N 1.1056(5) 0.3403(5) 0.5990(5) 0.148(3) Uani 0.5 1 d D U P C -1
O1_6 O 1.0978(5) 0.3554(4) 0.5599(4) 0.160(3) Uani 0.5 1 d D U P C -1
O2_6 O 1.0943(7) 0.2920(4) 0.6124(5) 0.194(4) Uani 0.5 1 d D U P C -1
O3_6 O 1.1164(6) 0.3680(4) 0.6318(4) 0.174(4) Uani 0.5 1 d D U P C -1
N1_7 N 0.2476(13) 0.7487(8) 0.1437(2) 0.137(3) Uani 0.5 1 d D U P D -1
O1_7 O 0.1975(8) 0.7823(6) 0.1492(5) 0.190(5) Uani 0.5 1 d D U P D -1
O2_7 O 0.3224(6) 0.7587(5) 0.1523(4) 0.165(4) Uani 0.5 1 d D U P D -1
O3_7 O 0.2401(8) 0.7053(5) 0.1394(5) 0.183(4) Uani 0.5 1 d D U P D -1
N1_8 N 0.3076(10) 0.2728(8) 0.6971(6) 0.221(5) Uani 0.5 1 d D U P E -1
O1_8 O 0.3791(6) 0.2796(5) 0.7017(4) 0.177(4) Uani 0.5 1 d D U P E -1
O2_8 O 0.2598(9) 0.3097(6) 0.7013(7) 0.248(6) Uani 0.5 1 d D U P E -1
O3_8 O 0.2760(8) 0.2289(5) 0.6913(7) 0.242(6) Uani 0.5 1 d D U P E -1

loop_
_atom_site_aniso_label
_atom_site_aniso_U_11
_atom_site_aniso_U_22
_atom_site_aniso_U_33
_atom_site_aniso_U_23
_atom_site_aniso_U_13
_atom_site_aniso_U_12
Pd1_9 0.1011(4) 0.1736(7) 0.0884(4) -0.0147(3) -0.0120(2) -0.0020(3)
C1_1 0.096(3) 0.169(4) 0.172(5) -0.005(4) -0.011(3) -0.034(3)
C2_1 0.099(3) 0.162(4) 0.160(4) -0.018(3) -0.013(3) -0.031(3)
C3_1 0.092(3) 0.156(4) 0.134(4) -0.029(3) -0.007(3) -0.021(3)
N4_1 0.088(2) 0.163(4) 0.140(4) -0.022(3) -0.012(2) -0.011(2)
C5_1 0.092(3) 0.177(5) 0.188(5) -0.018(4) -0.003(3) -0.016(3)
C6_1 0.103(4) 0.193(5) 0.218(6) -0.006(5) 0.007(4) -0.023(3)
C7_1 0.099(3) 0.183(5) 0.215(5) -0.003(4) -0.002(3) -0.037(3)
C8_1 0.103(4) 0.207(6) 0.250(7) 0.018(5) 0.007(4) -0.040(4)
C9_1 0.111(4) 0.207(6) 0.249(7) 0.027(5) 0.005(4) -0.041(4)
C10_1 0.111(4) 0.197(5) 0.219(6) 0.025(5) -0.005(4) -0.042(4)
C11_1 0.104(3) 0.171(4) 0.142(4) -0.006(4) -0.009(3) -0.032(3)
C12_1 0.114(3) 0.175(5) 0.128(4) -0.002(4) -0.010(3) -0.022(3)
C13_1 0.113(3) 0.173(4) 0.113(3) -0.010(3) -0.003(3) -0.027(3)
C14_1 0.121(4) 0.186(5) 0.121(4) -0.013(4) -0.004(3) -0.019(3)
C15_1 0.122(4) 0.184(5) 0.102(3) -0.021(3) 0.004(3) -0.021(3)
C16_1 0.111(3) 0.173(4) 0.104(3) -0.024(3) 0.011(2) -0.024(3)
N17_1 0.130(2) 0.201(3) 0.094(2) -0.023(2) 0.0157(18) -0.014(2)
C18_1 0.106(3) 0.160(4) 0.106(3) -0.020(3) 0.015(2) -0.025(3)
C19_1 0.104(3) 0.157(4) 0.111(3) -0.015(3) 0.023(3) -0.027(3)
C20_1 0.095(3) 0.157(4) 0.123(3) -0.004(3) 0.012(3) -0.038(3)
C21_1 0.101(3) 0.158(4) 0.113(3) -0.006(3) 0.012(2) -0.034(3)
C22_1 0.096(3) 0.162(4) 0.114(3) -0.014(3) 0.010(3) -0.033(3)
C23_1 0.097(3) 0.159(4) 0.102(3) -0.022(3) 0.011(2) -0.026(3)
C24_1 0.101(3) 0.161(4) 0.105(3) -0.022(3) 0.008(2) -0.023(3)
C25_1 0.103(3) 0.165(4) 0.109(3) -0.015(3) 0.011(3) -0.021(3)
C26_1 0.105(3) 0.159(4) 0.118(3) -0.004(3) 0.014(3) -0.038(3)
C27_1 0.111(3) 0.166(4) 0.112(3) -0.002(3) 0.024(3) -0.032(3)
C28_1 0.128(3) 0.170(4) 0.107(3) 0.002(3) 0.032(3) -0.011(3)
C29_1 0.133(3) 0.169(4) 0.093(3) 0.004(3) 0.029(3) 0.001(3)
C30_1 0.117(3) 0.167(4) 0.086(3) 0.000(3) 0.013(2) 0.009(3)
N31_1 0.119(3) 0.180(4) 0.078(2) -0.002(2) 0.010(2) 0.008(3)
C32_1 0.140(4) 0.202(5) 0.083(3) 0.004(3) 0.006(3) 0.012(4)
C33_1 0.160(4) 0.217(5) 0.094(4) 0.017(4) 0.024(3) 0.019(4)
C34_1 0.157(4) 0.200(5) 0.104(3) 0.017(3) 0.037(3) 0.018(4)
C35_1 0.164(5) 0.218(6) 0.127(5) 0.039(4) 0.050(4) 0.017(4)
C36_1 0.161(5) 0.206(5) 0.143(5) 0.029(4) 0.053(4) -0.001(4)
C37_1 0.142(4) 0.182(5) 0.131(4) 0.016(4) 0.050(3) -0.012(4)
C17A_1 0.131(2) 0.202(3) 0.093(2) -0.023(2) 0.0157(18) -0.013(2)
C17B_1 0.132(3) 0.204(3) 0.093(2) -0.022(2) 0.0163(19) -0.013(2)
C17C_1 0.134(3) 0.206(3) 0.094(2) -0.021(2) 0.0170(19) -0.013(2)
C17D_1 0.135(3) 0.207(3) 0.095(2) -0.019(2) 0.017(2) -0.013(2)
C17E_1 0.136(3) 0.209(3) 0.097(2) -0.018(2) 0.017(2) -0.013(3)
C17F_1 0.139(3) 0.211(4) 0.102(3) -0.016(3) 0.017(3) -0.012(3)
C18A_1 0.134(5) 0.207(6) 0.103(5) -0.025(5) 0.016(4) -0.013(5)
C18B_1 0.136(5) 0.209(5) 0.103(5) -0.020(5) 0.014(4) -0.015(4)
C18C_1 0.134(5) 0.212(5) 0.096(5) -0.018(5) 0.013(4) -0.013(4)
C18D_1 0.130(5) 0.214(5) 0.091(4) -0.017(5) 0.012(4) -0.013(5)
C18E_1 0.133(6) 0.217(7) 0.108(6) -0.020(6) 0.017(5) -0.016(5)
C18F_1 0.139(8) 0.219(10) 0.110(9) -0.030(9) 0.015(7) -0.015(7)
C1_2 0.154(4) 0.216(5) 0.080(3) -0.026(3) -0.024(3) 0.033(4)
C2_2 0.157(4) 0.212(5) 0.085(3) -0.037(3) -0.038(3) 0.036(3)
C3_2 0.139(4) 0.198(5) 0.079(3) -0.029(3) -0.029(3) 0.020(4)
N4_2 0.124(3) 0.198(4) 0.096(3) -0.029(3) -0.037(2) 0.018(3)
C5_2 0.149(4) 0.219(6) 0.115(4) -0.039(4) -0.058(3) 0.024(4)
C6_2 0.177(5) 0.231(6) 0.123(4) -0.047(4) -0.068(4) 0.034(4)
C7_2 0.178(4) 0.233(5) 0.108(4) -0.058(4) -0.063(3) 0.039(4)
C8_2 0.205(6) 0.265(6) 0.148(5) -0.080(5) -0.060(5) 0.045(5)
C9_2 0.211(6) 0.277(7) 0.146(5) -0.084(5) -0.054(5) 0.050(5)
C10_2 0.181(5) 0.248(6) 0.105(4) -0.055(4) -0.035(4) 0.046(4)
C11_2 0.143(4) 0.211(5) 0.068(3) -0.017(3) -0.005(3) 0.033(4)
C12_2 0.119(3) 0.201(5) 0.070(3) -0.012(3) 0.015(2) 0.027(3)
C13_2 0.105(3) 0.184(4) 0.083(3) -0.002(3) 0.022(2) 0.014(3)
C14_2 0.115(4) 0.185(5) 0.136(4) 0.014(4) 0.003(3) 0.015(3)
C15_2 0.124(4) 0.183(5) 0.161(5) 0.014(4) 0.005(3) 0.005(4)
C16_2 0.112(3) 0.176(4) 0.142(4) 0.007(3) 0.010(3) -0.001(3)
N17_2 0.166(3) 0.198(3) 0.201(3) 0.005(3) -0.010(3) -0.010(2)
C18_2 0.099(3) 0.170(4) 0.137(4) -0.011(3) 0.007(3) -0.008(3)
C19_2 0.104(3) 0.168(4) 0.149(4) -0.019(4) -0.002(3) -0.012(3)
C20_2 0.088(3) 0.166(4) 0.138(4) -0.020(3) 0.000(3) -0.008(3)
C21_2 0.089(3) 0.163(4) 0.090(3) -0.010(3) 0.018(2) -0.011(3)
C22_2 0.086(2) 0.159(4) 0.084(3) -0.006(3) 0.019(2) -0.015(3)
C23_2 0.087(3) 0.166(4) 0.092(3) -0.007(3) 0.024(2) -0.002(2)
C24_2 0.087(2) 0.172(4) 0.089(3) -0.004(3) 0.026(2) 0.003(3)
C25_2 0.094(3) 0.174(4) 0.077(3) -0.006(3) 0.024(2) 0.002(3)
C26_2 0.088(3) 0.164(4) 0.090(3) -0.008(3) 0.009(2) -0.020(3)
C27_2 0.086(3) 0.161(4) 0.085(3) -0.001(3) 0.011(2) -0.023(3)
C28_2 0.085(2) 0.157(4) 0.080(2) -0.002(2) 0.010(2) -0.024(2)
C29_2 0.091(3) 0.149(3) 0.082(2) -0.001(2) 0.011(2) -0.025(2)
C30_2 0.091(3) 0.155(4) 0.082(3) -0.003(3) 0.006(2) -0.015(3)
N31_2 0.098(2) 0.159(4) 0.089(3) -0.007(2) -0.002(2) -0.008(2)
C32_2 0.116(3) 0.160(4) 0.092(3) 0.004(3) 0.003(3) -0.013(3)
C33_2 0.109(3) 0.152(4) 0.101(3) 0.001(3) 0.004(3) -0.017(3)
C34_2 0.107(3) 0.150(4) 0.096(3) -0.001(3) 0.008(2) -0.020(3)
C35_2 0.120(4) 0.145(4) 0.108(3) -0.011(3) 0.014(3) -0.018(3)
C36_2 0.127(4) 0.156(4) 0.097(3) -0.014(3) 0.013(3) -0.023(3)
C37_2 0.108(3) 0.164(4) 0.087(3) -0.006(3) 0.012(2) -0.027(3)
C17A_2 0.170(3) 0.201(3) 0.204(3) 0.004(3) -0.011(3) -0.010(2)
C17B_2 0.174(3) 0.204(3) 0.205(3) 0.004(3) -0.011(3) -0.010(2)
C17C_2 0.177(3) 0.206(3) 0.207(3) 0.003(3) -0.011(3) -0.010(2)
C17D_2 0.179(3) 0.207(3) 0.208(4) 0.003(3) -0.011(3) -0.011(2)
C17E_2 0.181(3) 0.209(3) 0.209(4) 0.003(3) -0.011(3) -0.011(2)
C17F_2 0.187(3) 0.214(4) 0.211(4) 0.002(4) -0.011(3) -0.012(3)
N1_3 0.101(3) 0.171(4) 0.094(3) -0.012(3) 0.003(2) -0.011(3)
C1_3 0.094(3) 0.160(4) 0.077(3) -0.019(3) 0.009(2) -0.010(3)
C2_3 0.087(3) 0.193(6) 0.097(4) -0.019(4) 0.002(3) -0.004(3)
N1_4 0.085(6) 0.249(10) 0.136(7) -0.041(7) 0.026(6) 0.003(7)
O1_4 0.141(9) 0.242(11) 0.124(7) -0.029(7) 0.033(6) -0.025(8)
O2_4 0.147(9) 0.260(10) 0.139(9) -0.043(7) 0.044(7) 0.007(7)
O3_4 0.163(9) 0.255(11) 0.124(7) -0.031(6) 0.033(6) 0.009(8)
N1_5 0.134(9) 0.327(16) 0.132(10) -0.021(9) -0.004(8) 0.024(9)
O1_5 0.150(10) 0.332(17) 0.130(11) -0.015(10) -0.021(8) 0.018(10)
O2_5 0.142(9) 0.337(18) 0.149(11) -0.030(11) 0.019(8) 0.013(11)
O3_5 0.172(9) 0.368(17) 0.155(10) -0.009(10) 0.002(8) -0.014(10)
N1_6 0.074(5) 0.215(9) 0.156(7) -0.018(6) 0.011(5) -0.007(6)
O1_6 0.105(5) 0.213(8) 0.162(7) -0.005(6) 0.011(5) -0.005(5)
O2_6 0.148(8) 0.241(9) 0.193(10) 0.001(7) 0.004(7) -0.007(7)
O3_6 0.126(6) 0.221(9) 0.176(8) -0.024(7) 0.011(6) -0.022(6)
N1_7 0.117(5) 0.231(8) 0.064(3) -0.031(8) -0.028(6) -0.015(5)
O1_7 0.157(8) 0.256(11) 0.156(9) -0.031(9) -0.012(7) 0.016(8)
O2_7 0.127(6) 0.222(10) 0.147(8) -0.010(7) -0.032(5) -0.019(6)
O3_7 0.156(8) 0.230(9) 0.162(9) -0.046(7) -0.018(7) -0.028(7)
N1_8 0.174(8) 0.271(13) 0.219(11) -0.013(10) 0.008(8) 0.003(8)
O1_8 0.146(6) 0.219(10) 0.166(9) 0.007(8) 0.027(7) -0.012(7)
O2_8 0.206(11) 0.278(15) 0.261(15) -0.022(11) -0.014(11) 0.018(9)
O3_8 0.193(11) 0.280(15) 0.253(14) -0.023(10) 0.006(10) 0.003(9)

loop_
_atom_type_symbol
_atom_type_description
_atom_type_scat_dispersion_real
_atom_type_scat_dispersion_imag
_atom_type_scat_source
C C 0.0015 0.0010 'International Tables Vol C Tables 4.2.6.8 and 6.1.1.4'
H H 0.0000 0.0000 'International Tables Vol C Tables 4.2.6.8 and 6.1.1.4'
N N 0.0034 0.0020 'International Tables Vol C Tables 4.2.6.8 and 6.1.1.4'
O O 0.0062 0.0037 'International Tables Vol C Tables 4.2.6.8 and 6.1.1.4'
Pd Pd -1.8919 0.6722 'International Tables Vol C Tables 4.2.6.8 and 6.1.1.4'

loop_
_geom_angle_atom_site_label_1
_geom_angle_atom_site_label_2
_geom_angle_atom_site_label_3
_geom_angle
_geom_angle_site_symmetry_1
_geom_angle_site_symmetry_3
_geom_angle_publ_flag
N4_1 Pd1_9 N31_2 89.3(2) . 5_666 ?
N4_1 Pd1_9 N31_1 175.7(2) . 5_666 ?
N31_2 Pd1_9 N31_1 90.44(19) 5_666 5_666 ?
N4_1 Pd1_9 N4_2 89.2(2) . . ?
N31_2 Pd1_9 N4_2 175.4(2) 5_666 . ?
N31_1 Pd1_9 N4_2 90.7(2) 5_666 . ?
C10_1 C1_1 C11_1 120.5(6) . . ?
C10_1 C1_1 C2_1 119.2(5) . . ?
C11_1 C1_1 C2_1 120.2(6) . . ?
C3_1 C2_1 C7_1 117.9(5) . . ?
C3_1 C2_1 C1_1 123.0(5) . . ?
C7_1 C2_1 C1_1 119.0(5) . . ?
N4_1 C3_1 C2_1 123.9(6) . . ?
N4_1 C3_1 H3_1 118.0 . . ?
C2_1 C3_1 H3_1 118.0 . . ?
C3_1 N4_1 C5_1 119.3(6) . . ?
C3_1 N4_1 Pd1_9 118.1(4) . . ?
C5_1 N4_1 Pd1_9 122.1(5) . . ?
N4_1 C5_1 C6_1 121.5(6) . . ?
N4_1 C5_1 H5_1 119.2 . . ?
C6_1 C5_1 H5_1 119.2 . . ?
C5_1 C6_1 C7_1 120.2(6) . . ?
C5_1 C6_1 H6_1 119.9 . . ?
C7_1 C6_1 H6_1 119.9 . . ?
C6_1 C7_1 C8_1 124.5(6) . . ?
C6_1 C7_1 C2_1 117.0(5) . . ?
C8_1 C7_1 C2_1 118.4(6) . . ?
C9_1 C8_1 C7_1 121.3(7) . . ?
C9_1 C8_1 H8_1 119.3 . . ?
C7_1 C8_1 H8_1 119.3 . . ?
C8_1 C9_1 C10_1 121.0(7) . . ?
C8_1 C9_1 H9_1 119.5 . . ?
C10_1 C9_1 H9_1 119.5 . . ?
C1_1 C10_1 C9_1 121.0(6) . . ?
C1_1 C10_1 H10_1 119.5 . . ?
C9_1 C10_1 H10_1 119.5 . . ?
C12_1 C11_1 C1_1 179.4(8) . . ?
C11_1 C12_1 C13_1 176.4(8) . . ?
C14_1 C13_1 C25_1 120.0(5) . . ?
C14_1 C13_1 C12_1 120.6(6) . . ?
C25_1 C13_1 C12_1 119.2(6) . . ?
C15_1 C14_1 C13_1 121.7(6) . . ?
C15_1 C14_1 H14_1 119.1 . . ?
C13_1 C14_1 H14_1 119.1 . . ?
C14_1 C15_1 C16_1 117.5(6) . . ?
C14_1 C15_1 H15_1 121.2 . . ?
C16_1 C15_1 H15_1 121.2 . . ?
C15_1 C16_1 N17_1 128.2(5) . . ?
C15_1 C16_1 C24_1 122.1(5) . . ?
N17_1 C16_1 C24_1 109.7(4) . . ?
C18_1 N17_1 C16_1 107.6(4) . . ?
C18_1 N17_1 C17A_1 131.2(7) . . ?
C16_1 N17_1 C17A_1 120.4(6) . . ?
C18_1 N17_1 C18A_1 115.1(11) . . ?
C16_1 N17_1 C18A_1 137.2(12) . . ?
C19_1 C18_1 N17_1 129.4(5) . . ?
C19_1 C18_1 C23_1 120.4(5) . . ?
N17_1 C18_1 C23_1 110.1(4) . . ?
C20_1 C19_1 C18_1 119.3(5) . . ?
C20_1 C19_1 H19_1 120.4 . . ?
C18_1 C19_1 H19_1 120.4 . . ?
C19_1 C20_1 C21_1 120.7(5) . . ?
C19_1 C20_1 H20_1 119.6 . . ?
C21_1 C20_1 H20_1 119.6 . . ?
C22_1 C21_1 C20_1 120.7(5) . . ?
C22_1 C21_1 C26_1 119.1(5) . . ?
C20_1 C21_1 C26_1 120.2(5) . . ?
C23_1 C22_1 C21_1 119.0(5) . . ?
C23_1 C22_1 H22_1 120.5 . . ?
C21_1 C22_1 H22_1 120.5 . . ?
C22_1 C23_1 C18_1 119.9(5) . . ?
C22_1 C23_1 C24_1 134.4(5) . . ?
C18_1 C23_1 C24_1 105.7(4) . . ?
C25_1 C24_1 C16_1 119.4(5) . . ?
C25_1 C24_1 C23_1 133.5(5) . . ?
C16_1 C24_1 C23_1 107.0(4) . . ?
C24_1 C25_1 C13_1 119.2(5) . . ?
C24_1 C25_1 H25_1 120.4 . . ?
C13_1 C25_1 H25_1 120.4 . . ?
C27_1 C26_1 C21_1 177.7(8) . . ?
C26_1 C27_1 C28_1 179.8(8) . . ?
C37_1 C28_1 C29_1 119.7(5) . . ?
C37_1 C28_1 C27_1 120.2(6) . . ?
C29_1 C28_1 C27_1 120.1(5) . . ?
C30_1 C29_1 C34_1 117.1(5) . . ?
C30_1 C29_1 C28_1 122.3(5) . . ?
C34_1 C29_1 C28_1 120.6(5) . . ?
N31_1 C30_1 C29_1 122.4(5) . . ?
N31_1 C30_1 H30_1 118.8 . . ?
C29_1 C30_1 H30_1 118.8 . . ?
C30_1 N31_1 C32_1 120.1(5) . . ?
C30_1 N31_1 Pd1_9 117.2(4) . 5_666 ?
C32_1 N31_1 Pd1_9 122.5(4) . 5_666 ?
N31_1 C32_1 C33_1 122.5(6) . . ?
N31_1 C32_1 H32_1 118.7 . . ?
C33_1 C32_1 H32_1 118.7 . . ?
C32_1 C33_1 C34_1 120.0(6) . . ?
C32_1 C33_1 H33_1 120.0 . . ?
C34_1 C33_1 H33_1 120.0 . . ?
C33_1 C34_1 C29_1 117.8(5) . . ?
C33_1 C34_1 C35_1 125.5(6) . . ?
C29_1 C34_1 C35_1 116.7(6) . . ?
C36_1 C35_1 C34_1 121.2(6) . . ?
C36_1 C35_1 H35_1 119.4 . . ?
C34_1 C35_1 H35_1 119.4 . . ?
C35_1 C36_1 C37_1 121.9(6) . . ?
C35_1 C36_1 H36_1 119.1 . . ?
C37_1 C36_1 H36_1 119.1 . . ?
C36_1 C37_1 C28_1 119.9(6) . . ?
C36_1 C37_1 H37_1 120.1 . . ?
C28_1 C37_1 H37_1 120.1 . . ?
N17_1 C17A_1 C17B_1 112.0(9) . . ?
N17_1 C17A_1 H17A_1 109.2 . . ?
C17B_1 C17A_1 H17A_1 109.2 . . ?
N17_1 C17A_1 H17B_1 109.2 . . ?
C17B_1 C17A_1 H17B_1 109.2 . . ?
H17A_1 C17A_1 H17B_1 107.9 . . ?
C17C_1 C17B_1 C17A_1 115.2(10) . . ?
C17C_1 C17B_1 H17C_1 108.5 . . ?
C17A_1 C17B_1 H17C_1 108.5 . . ?
C17C_1 C17B_1 H17D_1 108.5 . . ?
C17A_1 C17B_1 H17D_1 108.5 . . ?
H17C_1 C17B_1 H17D_1 107.5 . . ?
C17D_1 C17C_1 C17B_1 112.8(10) . . ?
C17D_1 C17C_1 H17E_1 109.0 . . ?
C17B_1 C17C_1 H17E_1 109.0 . . ?
C17D_1 C17C_1 H17F_1 109.0 . . ?
C17B_1 C17C_1 H17F_1 109.0 . . ?
H17E_1 C17C_1 H17F_1 107.8 . . ?
C17C_1 C17D_1 C17E_1 114.7(11) . . ?
C17C_1 C17D_1 H17G_1 108.6 . . ?
C17E_1 C17D_1 H17G_1 108.6 . . ?
C17C_1 C17D_1 H17H_1 108.6 . . ?
C17E_1 C17D_1 H17H_1 108.6 . . ?
H17G_1 C17D_1 H17H_1 107.6 . . ?
C17F_1 C17E_1 C17D_1 124.1(12) . . ?
C17F_1 C17E_1 H17I_1 106.3 . . ?
C17D_1 C17E_1 H17I_1 106.3 . . ?
C17F_1 C17E_1 H17J_1 106.3 . . ?
C17D_1 C17E_1 H17J_1 106.3 . . ?
H17I_1 C17E_1 H17J_1 106.4 . . ?
C17E_1 C17F_1 H17K_1 109.5 . . ?
C17E_1 C17F_1 H17L_1 109.5 . . ?
H17K_1 C17F_1 H17L_1 109.5 . . ?
C17E_1 C17F_1 H17M_1 109.5 . . ?
H17K_1 C17F_1 H17M_1 109.5 . . ?
H17L_1 C17F_1 H17M_1 109.5 . . ?
N17_1 C18A_1 C18B_1 113.0(11) . . ?
N17_1 C18A_1 H18A_1 109.0 . . ?
C18B_1 C18A_1 H18A_1 109.0 . . ?
N17_1 C18A_1 H18B_1 109.0 . . ?
C18B_1 C18A_1 H18B_1 109.0 . . ?
H18A_1 C18A_1 H18B_1 107.8 . . ?
C18C_1 C18B_1 C18A_1 114.1(12) . . ?
C18C_1 C18B_1 H18C_1 108.7 . . ?
C18A_1 C18B_1 H18C_1 108.7 . . ?
C18C_1 C18B_1 H18D_1 108.7 . . ?
C18A_1 C18B_1 H18D_1 108.7 . . ?
H18C_1 C18B_1 H18D_1 107.6 . . ?
C18B_1 C18C_1 C18D_1 115.8(14) . . ?
C18B_1 C18C_1 H18E_1 108.3 . . ?
C18D_1 C18C_1 H18E_1 108.3 . . ?
C18B_1 C18C_1 H18F_1 108.3 . . ?
C18D_1 C18C_1 H18F_1 108.3 . . ?
H18E_1 C18C_1 H18F_1 107.4 . . ?
C18C_1 C18D_1 C18E_1 110.5(13) . . ?
C18C_1 C18D_1 H18G_1 109.6 . . ?
C18E_1 C18D_1 H18G_1 109.6 . . ?
C18C_1 C18D_1 H18H_1 109.6 . . ?
C18E_1 C18D_1 H18H_1 109.6 . . ?
H18G_1 C18D_1 H18H_1 108.1 . . ?
C18F_1 C18E_1 C18D_1 119.9(16) . . ?
C18F_1 C18E_1 H18I_1 107.4 . . ?
C18D_1 C18E_1 H18I_1 107.4 . . ?
C18F_1 C18E_1 H18J_1 107.4 . . ?
C18D_1 C18E_1 H18J_1 107.4 . . ?
H18I_1 C18E_1 H18J_1 106.9 . . ?
C18E_1 C18F_1 H18K_1 109.5 . . ?
C18E_1 C18F_1 H18L_1 109.5 . . ?
H18K_1 C18F_1 H18L_1 109.5 . . ?
C18E_1 C18F_1 H18M_1 109.5 . . ?
H18K_1 C18F_1 H18M_1 109.5 . . ?
H18L_1 C18F_1 H18M_1 109.5 . . ?
C10_2 C1_2 C2_2 120.3(5) . . ?
C10_2 C1_2 C11_2 120.3(6) . . ?
C2_2 C1_2 C11_2 119.4(5) . . ?
C3_2 C2_2 C7_2 118.1(5) . . ?
C3_2 C2_2 C1_2 123.1(5) . . ?
C7_2 C2_2 C1_2 118.7(5) . . ?
N4_2 C3_2 C2_2 123.4(5) . . ?
N4_2 C3_2 H3_2 118.3 . . ?
C2_2 C3_2 H3_2 118.3 . . ?
C3_2 N4_2 C5_2 118.8(5) . . ?
C3_2 N4_2 Pd1_9 117.6(3) . . ?
C5_2 N4_2 Pd1_9 123.2(5) . . ?
N4_2 C5_2 C6_2 122.4(6) . . ?
N4_2 C5_2 H5_2 118.8 . . ?
C6_2 C5_2 H5_2 118.8 . . ?
C5_2 C6_2 C7_2 120.6(6) . . ?
C5_2 C6_2 H6_2 119.7 . . ?
C7_2 C6_2 H6_2 119.7 . . ?
C8_2 C7_2 C6_2 124.7(6) . . ?
C8_2 C7_2 C2_2 118.7(6) . . ?
C6_2 C7_2 C2_2 116.6(5) . . ?
C9_2 C8_2 C7_2 121.7(7) . . ?
C9_2 C8_2 H8_2 119.2 . . ?
C7_2 C8_2 H8_2 119.2 . . ?
C10_2 C9_2 C8_2 119.4(7) . . ?
C10_2 C9_2 H9_2 120.3 . . ?
C8_2 C9_2 H9_2 120.3 . . ?
C1_2 C10_2 C9_2 121.2(6) . . ?
C1_2 C10_2 H10_2 119.4 . . ?
C9_2 C10_2 H10_2 119.4 . . ?
C12_2 C11_2 C1_2 175.7(8) . . ?
C11_2 C12_2 C13_2 177.2(7) . . ?
C14_2 C13_2 C25_2 120.0(5) . . ?
C14_2 C13_2 C12_2 118.9(6) . . ?
C25_2 C13_2 C12_2 121.1(6) . . ?
C13_2 C14_2 C15_2 122.3(7) . . ?
C13_2 C14_2 H14_2 118.8 . . ?
C15_2 C14_2 H14_2 118.8 . . ?
C16_2 C15_2 C14_2 117.5(7) . . ?
C16_2 C15_2 H15_2 121.2 . . ?
C14_2 C15_2 H15_2 121.2 . . ?
C15_2 C16_2 N17_2 128.6(6) . . ?
C15_2 C16_2 C24_2 121.5(5) . . ?
N17_2 C16_2 C24_2 109.6(5) . . ?
C18_2 N17_2 C16_2 108.2(5) . . ?
C18_2 N17_2 C17A_2 125.6(6) . . ?
C16_2 N17_2 C17A_2 124.5(6) . . ?
C19_2 C18_2 N17_2 130.0(6) . . ?
C19_2 C18_2 C23_2 120.0(5) . . ?
N17_2 C18_2 C23_2 109.7(5) . . ?
C20_2 C19_2 C18_2 118.0(6) . . ?
C20_2 C19_2 H19_2 121.0 . . ?
C18_2 C19_2 H19_2 121.0 . . ?
C19_2 C20_2 C21_2 123.5(6) . . ?
C19_2 C20_2 H20_2 118.3 . . ?
C21_2 C20_2 H20_2 118.3 . . ?
C20_2 C21_2 C22_2 118.3(5) . . ?
C20_2 C21_2 C26_2 120.7(5) . . ?
C22_2 C21_2 C26_2 120.9(5) . . ?
C23_2 C22_2 C21_2 119.0(5) . . ?
C23_2 C22_2 H22_2 120.5 . . ?
C21_2 C22_2 H22_2 120.5 . . ?
C22_2 C23_2 C18_2 120.9(5) . . ?
C22_2 C23_2 C24_2 132.9(5) . . ?
C18_2 C23_2 C24_2 106.0(4) . . ?
C25_2 C24_2 C16_2 119.4(5) . . ?
C25_2 C24_2 C23_2 133.9(5) . . ?
C16_2 C24_2 C23_2 106.5(4) . . ?
C24_2 C25_2 C13_2 119.1(5) . . ?
C24_2 C25_2 H25_2 120.4 . . ?
C13_2 C25_2 H25_2 120.4 . . ?
C27_2 C26_2 C21_2 174.3(6) . . ?
C26_2 C27_2 C28_2 174.4(6) . . ?
C37_2 C28_2 C27_2 122.6(5) . . ?
C37_2 C28_2 C29_2 117.7(4) . . ?
C27_2 C28_2 C29_2 119.6(4) . . ?
C30_2 C29_2 C34_2 117.7(4) . . ?
C30_2 C29_2 C28_2 122.3(5) . . ?
C34_2 C29_2 C28_2 120.0(4) . . ?
N31_2 C30_2 C29_2 123.2(5) . . ?
N31_2 C30_2 H30_2 118.4 . . ?
C29_2 C30_2 H30_2 118.4 . . ?
C30_2 N31_2 C32_2 119.0(5) . . ?
C30_2 N31_2 Pd1_9 118.8(4) . 5_666 ?
C32_2 N31_2 Pd1_9 122.2(4) . 5_666 ?
C33_2 C32_2 N31_2 122.6(5) . . ?
C33_2 C32_2 H32_2 118.7 . . ?
N31_2 C32_2 H32_2 118.7 . . ?
C32_2 C33_2 C34_2 119.4(5) . . ?
C32_2 C33_2 H33_2 120.3 . . ?
C34_2 C33_2 H33_2 120.3 . . ?
C33_2 C34_2 C29_2 118.1(5) . . ?
C33_2 C34_2 C35_2 122.2(5) . . ?
C29_2 C34_2 C35_2 119.7(5) . . ?
C36_2 C35_2 C34_2 118.4(6) . . ?
C36_2 C35_2 H35_2 120.8 . . ?
C34_2 C35_2 H35_2 120.8 . . ?
C35_2 C36_2 C37_2 121.8(5) . . ?
C35_2 C36_2 H36_2 119.1 . . ?
C37_2 C36_2 H36_2 119.1 . . ?
C28_2 C37_2 C36_2 122.4(5) . . ?
C28_2 C37_2 H37_2 118.8 . . ?
C36_2 C37_2 H37_2 118.8 . . ?
C17B_2 C17A_2 N17_2 114.3(8) . . ?
C17B_2 C17A_2 H17A_2 108.7 . . ?
N17_2 C17A_2 H17A_2 108.7 . . ?
C17B_2 C17A_2 H17B_2 108.7 . . ?
N17_2 C17A_2 H17B_2 108.7 . . ?
H17A_2 C17A_2 H17B_2 107.6 . . ?
C17A_2 C17B_2 C17C_2 105.8(9) . . ?
C17A_2 C17B_2 H17C_2 110.6 . . ?
C17C_2 C17B_2 H17C_2 110.6 . . ?
C17A_2 C17B_2 H17D_2 110.6 . . ?
C17C_2 C17B_2 H17D_2 110.6 . . ?
H17C_2 C17B_2 H17D_2 108.7 . . ?
C17B_2 C17C_2 C17D_2 105.7(9) . . ?
C17B_2 C17C_2 H17E_2 110.6 . . ?
C17D_2 C17C_2 H17E_2 110.6 . . ?
C17B_2 C17C_2 H17F_2 110.6 . . ?
C17D_2 C17C_2 H17F_2 110.6 . . ?
H17E_2 C17C_2 H17F_2 108.7 . . ?
C17C_2 C17D_2 C17E_2 108.2(9) . . ?
C17C_2 C17D_2 H17G_2 110.1 . . ?
C17E_2 C17D_2 H17G_2 110.1 . . ?
C17C_2 C17D_2 H17H_2 110.1 . . ?
C17E_2 C17D_2 H17H_2 110.1 . . ?
H17G_2 C17D_2 H17H_2 108.4 . . ?
C17D_2 C17E_2 C17F_2 105.0(9) . . ?
C17D_2 C17E_2 H17I_2 110.7 . . ?
C17F_2 C17E_2 H17I_2 110.7 . . ?
C17D_2 C17E_2 H17J_2 110.7 . . ?
C17F_2 C17E_2 H17J_2 110.7 . . ?
H17I_2 C17E_2 H17J_2 108.8 . . ?
C17E_2 C17F_2 H17K_2 109.5 . . ?
C17E_2 C17F_2 H17L_2 109.5 . . ?
H17K_2 C17F_2 H17L_2 109.5 . . ?
C17E_2 C17F_2 H17M_2 109.5 . . ?
H17K_2 C17F_2 H17M_2 109.5 . . ?
H17L_2 C17F_2 H17M_2 109.5 . . ?
N1_3 C1_3 C2_3 178.6(6) . . ?
C1_3 C2_3 H2A_3 109.5 . . ?
C1_3 C2_3 H2B_3 109.5 . . ?
H2A_3 C2_3 H2B_3 109.5 . . ?
C1_3 C2_3 H2C_3 109.5 . . ?
H2A_3 C2_3 H2C_3 109.5 . . ?
H2B_3 C2_3 H2C_3 109.5 . . ?
O1_4 N1_4 O3_4 126.3(18) . . ?
O1_4 N1_4 O2_4 115.0(17) . . ?
O3_4 N1_4 O2_4 118.6(15) . . ?
O1_5 N1_5 O3_5 120.9(19) . . ?
O1_5 N1_5 O2_5 118(2) . . ?
O3_5 N1_5 O2_5 120.6(19) . . ?
O1_6 N1_6 O3_6 120.7(15) . . ?
O1_6 N1_6 O2_6 124.7(13) . . ?
O3_6 N1_6 O2_6 114.1(13) . . ?
O3_7 N1_7 O1_7 131(2) . . ?
O3_7 N1_7 O2_7 108.9(18) . . ?
O1_7 N1_7 O2_7 118.7(17) . . ?
O1_8 N1_8 O2_8 119.6(18) . . ?
O1_8 N1_8 O3_8 123.3(17) . . ?
O2_8 N1_8 O3_8 117.0(16) . . ?

loop_
_geom_bond_atom_site_label_1
_geom_bond_atom_site_label_2
_geom_bond_distance
_geom_bond_site_symmetry_2
_geom_bond_publ_flag
Pd1_9 N4_1 2.014(6) . ?
Pd1_9 N31_2 2.021(5) 5_666 ?
Pd1_9 N31_1 2.025(5) 5_666 ?
Pd1_9 N4_2 2.031(5) . ?
C1_1 C10_1 1.371(7) . ?
C1_1 C11_1 1.433(4) . ?
C1_1 C2_1 1.442(7) . ?
C2_1 C3_1 1.400(6) . ?
C2_1 C7_1 1.427(7) . ?
C3_1 N4_1 1.299(7) . ?
C3_1 H3_1 0.9500 . ?
N4_1 C5_1 1.369(7) . ?
C5_1 C6_1 1.373(7) . ?
C5_1 H5_1 0.9500 . ?
C6_1 C7_1 1.410(8) . ?
C6_1 H6_1 0.9500 . ?
C7_1 C8_1 1.424(8) . ?
C8_1 C9_1 1.339(9) . ?
C8_1 H8_1 0.9500 . ?
C9_1 C10_1 1.408(7) . ?
C9_1 H9_1 0.9500 . ?
C10_1 H10_1 0.9500 . ?
C11_1 C12_1 1.204(6) . ?
C12_1 C13_1 1.433(6) . ?
C13_1 C14_1 1.404(8) . ?
C13_1 C25_1 1.405(6) . ?
C14_1 C15_1 1.374(7) . ?
C14_1 H14_1 0.9500 . ?
C15_1 C16_1 1.393(7) . ?
C15_1 H15_1 0.9500 . ?
C16_1 N17_1 1.394(5) . ?
C16_1 C24_1 1.414(6) . ?
N17_1 C18_1 1.385(5) . ?
N17_1 C17A_1 1.479(8) . ?
N17_1 C18A_1 1.490(9) . ?
C18_1 C19_1 1.383(6) . ?
C18_1 C23_1 1.429(6) . ?
C19_1 C20_1 1.382(7) . ?
C19_1 H19_1 0.9500 . ?
C20_1 C21_1 1.401(7) . ?
C20_1 H20_1 0.9500 . ?
C21_1 C22_1 1.396(6) . ?
C21_1 C26_1 1.445(6) . ?
C22_1 C23_1 1.385(6) . ?
C22_1 H22_1 0.9500 . ?
C23_1 C24_1 1.443(7) . ?
C24_1 C25_1 1.376(6) . ?
C25_1 H25_1 0.9500 . ?
C26_1 C27_1 1.210(6) . ?
C27_1 C28_1 1.437(4) . ?
C28_1 C37_1 1.398(6) . ?
C28_1 C29_1 1.431(7) . ?
C29_1 C30_1 1.418(5) . ?
C29_1 C34_1 1.427(6) . ?
C30_1 N31_1 1.334(6) . ?
C30_1 H30_1 0.9500 . ?
N31_1 C32_1 1.339(6) . ?
N31_1 Pd1_9 2.025(5) 5_666 ?
C32_1 C33_1 1.354(7) . ?
C32_1 H32_1 0.9500 . ?
C33_1 C34_1 1.421(8) . ?
C33_1 H33_1 0.9500 . ?
C34_1 C35_1 1.444(8) . ?
C35_1 C36_1 1.372(9) . ?
C35_1 H35_1 0.9500 . ?
C36_1 C37_1 1.385(7) . ?
C36_1 H36_1 0.9500 . ?
C37_1 H37_1 0.9500 . ?
C17A_1 C17B_1 1.593(13) . ?
C17A_1 H17A_1 0.9900 . ?
C17A_1 H17B_1 0.9900 . ?
C17B_1 C17C_1 1.547(14) . ?
C17B_1 H17C_1 0.9900 . ?
C17B_1 H17D_1 0.9900 . ?
C17C_1 C17D_1 1.526(11) . ?
C17C_1 H17E_1 0.9900 . ?
C17C_1 H17F_1 0.9900 . ?
C17D_1 C17E_1 1.537(15) . ?
C17D_1 H17G_1 0.9900 . ?
C17D_1 H17H_1 0.9900 . ?
C17E_1 C17F_1 1.507(15) . ?
C17E_1 H17I_1 0.9900 . ?
C17E_1 H17J_1 0.9900 . ?
C17F_1 H17K_1 0.9800 . ?
C17F_1 H17L_1 0.9800 . ?
C17F_1 H17M_1 0.9800 . ?
C18A_1 C18B_1 1.559(11) . ?
C18A_1 H18A_1 0.9900 . ?
C18A_1 H18B_1 0.9900 . ?
C18B_1 C18C_1 1.516(14) . ?
C18B_1 H18C_1 0.9900 . ?
C18B_1 H18D_1 0.9900 . ?
C18C_1 C18D_1 1.519(9) . ?
C18C_1 H18E_1 0.9900 . ?
C18C_1 H18F_1 0.9900 . ?
C18D_1 C18E_1 1.524(15) . ?
C18D_1 H18G_1 0.9900 . ?
C18D_1 H18H_1 0.9900 . ?
C18E_1 C18F_1 1.480(17) . ?
C18E_1 H18I_1 0.9900 . ?
C18E_1 H18J_1 0.9900 . ?
C18F_1 H18K_1 0.9800 . ?
C18F_1 H18L_1 0.9800 . ?
C18F_1 H18M_1 0.9800 . ?
C1_2 C10_2 1.368(6) . ?
C1_2 C2_2 1.424(7) . ?
C1_2 C11_2 1.436(4) . ?
C2_2 C3_2 1.400(5) . ?
C2_2 C7_2 1.422(6) . ?
C3_2 N4_2 1.316(7) . ?
C3_2 H3_2 0.9500 . ?
N4_2 C5_2 1.350(7) . ?
C5_2 C6_2 1.359(7) . ?
C5_2 H5_2 0.9500 . ?
C6_2 C7_2 1.404(8) . ?
C6_2 H6_2 0.9500 . ?
C7_2 C8_2 1.394(8) . ?
C8_2 C9_2 1.387(9) . ?
C8_2 H8_2 0.9500 . ?
C9_2 C10_2 1.385(7) . ?
C9_2 H9_2 0.9500 . ?
C10_2 H10_2 0.9500 . ?
C11_2 C12_2 1.198(6) . ?
C12_2 C13_2 1.444(6) . ?
C13_2 C14_2 1.376(8) . ?
C13_2 C25_2 1.392(6) . ?
C14_2 C15_2 1.384(7) . ?
C14_2 H14_2 0.9500 . ?
C15_2 C16_2 1.380(7) . ?
C15_2 H15_2 0.9500 . ?
C16_2 N17_2 1.393(6) . ?
C16_2 C24_2 1.409(7) . ?
N17_2 C18_2 1.386(6) . ?
N17_2 C17A_2 1.483(8) . ?
C18_2 C19_2 1.380(7) . ?
C18_2 C23_2 1.419(7) . ?
C19_2 C20_2 1.371(7) . ?
C19_2 H19_2 0.9500 . ?
C20_2 C21_2 1.389(7) . ?
C20_2 H20_2 0.9500 . ?
C21_2 C22_2 1.408(6) . ?
C21_2 C26_2 1.436(6) . ?
C22_2 C23_2 1.377(6) . ?
C22_2 H22_2 0.9500 . ?
C23_2 C24_2 1.460(7) . ?
C24_2 C25_2 1.388(6) . ?
C25_2 H25_2 0.9500 . ?
C26_2 C27_2 1.205(6) . ?
C27_2 C28_2 1.432(4) . ?
C28_2 C37_2 1.369(6) . ?
C28_2 C29_2 1.441(6) . ?
C29_2 C30_2 1.404(5) . ?
C29_2 C34_2 1.422(6) . ?
C30_2 N31_2 1.318(6) . ?
C30_2 H30_2 0.9500 . ?
N31_2 C32_2 1.366(6) . ?
N31_2 Pd1_9 2.021(5) 5_666 ?
C32_2 C33_2 1.361(6) . ?
C32_2 H32_2 0.9500 . ?
C33_2 C34_2 1.408(7) . ?
C33_2 H33_2 0.9500 . ?
C34_2 C35_2 1.433(7) . ?
C35_2 C36_2 1.371(7) . ?
C35_2 H35_2 0.9500 . ?
C36_2 C37_2 1.397(7) . ?
C36_2 H36_2 0.9500 . ?
C37_2 H37_2 0.9500 . ?
C17A_2 C17B_2 1.461(11) . ?
C17A_2 H17A_2 0.9900 . ?
C17A_2 H17B_2 0.9900 . ?
C17B_2 C17C_2 1.535(13) . ?
C17B_2 H17C_2 0.9900 . ?
C17B_2 H17D_2 0.9900 . ?
C17C_2 C17D_2 1.549(10) . ?
C17C_2 H17E_2 0.9900 . ?
C17C_2 H17F_2 0.9900 . ?
C17D_2 C17E_2 1.569(13) . ?
C17D_2 H17G_2 0.9900 . ?
C17D_2 H17H_2 0.9900 . ?
C17E_2 C17F_2 1.592(14) . ?
C17E_2 H17I_2 0.9900 . ?
C17E_2 H17J_2 0.9900 . ?
C17F_2 H17K_2 0.9800 . ?
C17F_2 H17L_2 0.9800 . ?
C17F_2 H17M_2 0.9800 . ?
N1_3 C1_3 1.166(2) . ?
C1_3 C2_3 1.407(2) . ?
C2_3 H2A_3 0.9800 . ?
C2_3 H2B_3 0.9800 . ?
C2_3 H2C_3 0.9800 . ?
N1_4 O1_4 1.273(18) . ?
N1_4 O3_4 1.322(18) . ?
N1_4 O2_4 1.41(2) . ?
N1_5 O1_5 1.31(2) . ?
N1_5 O3_5 1.34(2) . ?
N1_5 O2_5 1.36(2) . ?
N1_6 O1_6 1.261(14) . ?
N1_6 O3_6 1.284(14) . ?
N1_6 O2_6 1.470(16) . ?
N1_7 O3_7 1.27(2) . ?
N1_7 O1_7 1.35(2) . ?
N1_7 O2_7 1.42(2) . ?
N1_8 O1_8 1.323(17) . ?
N1_8 O2_8 1.38(2) . ?
N1_8 O3_8 1.410(19) . ?
